data_7129329
loop_
_publ_author_name
'Li, Bin'
'Huse, Kevin'
'W\"olper, Christoph'
'Schulz, Stephan'

_publ_section_title
;
 Synthesis and reactivity of heteroleptic zinc(i) complexes toward
 heteroallenes
;
_journal_name_full 'Chemical Communications'
_journal_paper_doi 10.1039/D1CC05617D
_journal_year 2021
_chemical_formula_sum 'C58 H75 N5 O2 Zn2'
_chemical_formula_weight 1004.97
_space_group_crystal_system triclinic
_space_group_IT_number 2
_space_group_name_Hall '-P 1'
_space_group_name_H-M_alt 'P -1'
_atom_sites_solution_hydrogens geom
_atom_sites_solution_primary direct
_atom_sites_solution_secondary difmap
_audit_creation_method SHELXL-2017/1
_audit_update_record
;
2021-09-22 deposited with the CCDC.	2021-11-22 downloaded from the CCDC.
;
_cell_angle_alpha 102.3992(10)
_cell_angle_beta 106.8997(10)
_cell_angle_gamma 108.9096(11)
_cell_formula_units_Z 2
_cell_length_a 12.6879(3)
_cell_length_b 14.0466(4)
_cell_length_c 18.0390(4)
_cell_measurement_reflns_used 9605
_cell_measurement_temperature 100(2)
_cell_measurement_theta_max 80.00
_cell_measurement_theta_min 2.72
_cell_volume 2735.36(12)
_computing_cell_refinement 'Bruker APEX3(v2017.3-0)'
_computing_data_collection 'Bruker APEX3(v2017.3-0)'
_computing_data_reduction 'Bruker APEX3(v2017.3-0)'
_computing_molecular_graphics 'ORTEP/PLATON (Spek)'
_computing_publication_material 'BRUKER AXS SHELXTL (c) 2008 / Vers. 2008/4'
_computing_structure_refinement 'SHELXL-2017/1 (Sheldrick, 2017)'
_computing_structure_solution 'Bruker APEX3(v2017.3-0)'
_diffrn_ambient_temperature 100(2)
_diffrn_detector_area_resol_mean 7.3910
_diffrn_measured_fraction_theta_full 1.000
_diffrn_measured_fraction_theta_max 0.992
_diffrn_measurement_device_type 'Bruker D8 Venture (Photon II detector)'
_diffrn_measurement_method 'Data collection strategy APEX 3/Queen'
_diffrn_radiation_monochromator 'multilayer mirror'
_diffrn_radiation_type CuK\a
_diffrn_radiation_wavelength 1.54178
_diffrn_reflns_av_R_equivalents 0.0408
_diffrn_reflns_av_unetI/netI 0.0145
_diffrn_reflns_Laue_measured_fraction_full 1.000
_diffrn_reflns_Laue_measured_fraction_max 0.992
_diffrn_reflns_limit_h_max 16
_diffrn_reflns_limit_h_min -16
_diffrn_reflns_limit_k_max 17
_diffrn_reflns_limit_k_min -17
_diffrn_reflns_limit_l_max 22
_diffrn_reflns_limit_l_min -23
_diffrn_reflns_number 166330
_diffrn_reflns_point_group_measured_fraction_full 1.000
_diffrn_reflns_point_group_measured_fraction_max 0.992
_diffrn_reflns_theta_full 67.679
_diffrn_reflns_theta_max 80.325
_diffrn_reflns_theta_min 2.724
_diffrn_source 'micro-focus sealed tube'
_diffrn_source_type 'INCOATEC I\mS 3.0'
_exptl_absorpt_coefficient_mu 1.412
_exptl_absorpt_correction_T_max 0.75
_exptl_absorpt_correction_T_min 0.65
_exptl_absorpt_correction_type multi-scan
_exptl_absorpt_process_details
; 
 SADABS
 R.H. Blessing, Acta Cryst. (1995) A51 33-38 
;
_exptl_crystal_colour colourless
_exptl_crystal_density_diffrn 1.220
_exptl_crystal_description tablet
_exptl_crystal_F_000 1068
_exptl_crystal_size_max 0.215
_exptl_crystal_size_mid 0.139
_exptl_crystal_size_min 0.070
_refine_diff_density_max 0.325
_refine_diff_density_min -0.284
_refine_diff_density_rms 0.043
_refine_ls_extinction_method none
_refine_ls_goodness_of_fit_ref 1.038
_refine_ls_hydrogen_treatment constr
_refine_ls_matrix_type full
_refine_ls_number_parameters 688
_refine_ls_number_reflns 11860
_refine_ls_number_restraints 132
_refine_ls_restrained_S_all 1.036
_refine_ls_R_factor_all 0.0308
_refine_ls_R_factor_gt 0.0260
_refine_ls_shift/su_max 0.001
_refine_ls_shift/su_mean 0.000
_refine_ls_structure_factor_coef Fsqd
_refine_ls_weighting_details 'w=1/[\s^2^(Fo^2^)+(0.0301P)^2^+1.4997P] where P=(Fo^2^+2Fc^2^)/3'
_refine_ls_weighting_scheme calc
_refine_ls_wR_factor_gt 0.0665
_refine_ls_wR_factor_ref 0.0699
_reflns_Friedel_coverage 0.000
_reflns_number_gt 10619
_reflns_number_total 11860
_reflns_threshold_expression 'I > 2\s(I)'
_cod_data_source_file d1cc05617d2.cif
_cod_data_source_block lb_254m
_cod_depositor_comments
;
The following automatic conversions were performed:

data item '_atom_sites_solution_secondary' value 'diffmap' was
changed to 'difmap'.

Automatic conversion script
Id: cif_fix_values 7556 2019-12-06 15:28:31Z antanas 
;
_cod_database_code 7129329
_shelx_shelxl_version_number 2017/1
_shelx_space_group_comment
;
The symmetry employed for this shelxl refinement is uniquely defined
by the following loop, which should always be used as a source of
symmetry information in preference to the above space-group names.
They are only intended as comments.
;
_shelx_estimated_absorpt_t_min 0.751
_shelx_estimated_absorpt_t_max 0.908

loop_
_space_group_symop_operation_xyz
'x, y, z'
'-x, -y, -z'

loop_
_atom_site_label
_atom_site_type_symbol
_atom_site_fract_x
_atom_site_fract_y
_atom_site_fract_z
_atom_site_U_iso_or_equiv
_atom_site_adp_type
_atom_site_occupancy
_atom_site_site_symmetry_order
_atom_site_calc_flag
_atom_site_refinement_flags_posn
_atom_site_refinement_flags_adp
_atom_site_refinement_flags_occupancy
_atom_site_disorder_assembly
_atom_site_disorder_group
Zn1 Zn 0.60198(2) 0.79263(2) 0.26450(2) 0.01691(5) Uani 1 1 d . . . . .
Zn2 Zn 0.61041(2) 0.46730(2) 0.21598(2) 0.01804(5) Uani 1 1 d . . . . .
O1 O 0.58795(8) 0.60509(7) 0.22428(5) 0.01803(17) Uani 1 1 d . . . . .
O2 O 0.71221(8) 0.58539(7) 0.32904(5) 0.02098(18) Uani 1 1 d . . . . .
N1 N 0.45258(9) 0.81086(9) 0.24352(6) 0.0182(2) Uani 1 1 d . . . . .
N2 N 0.66408(10) 0.87359(8) 0.20000(6) 0.0176(2) Uani 1 1 d . . . . .
N3 N 0.68845(10) 0.40868(9) 0.15153(7) 0.0192(2) Uani 1 1 d . . . . .
N4 N 0.49570(10) 0.33460(9) 0.21541(7) 0.0207(2) Uani 1 1 d . . . . .
N5 N 0.68796(10) 0.74508(9) 0.34270(6) 0.0187(2) Uani 1 1 d . . . . .
C1 C 0.40838(11) 0.83995(10) 0.17997(8) 0.0188(2) Uani 1 1 d . . . . .
C2 C 0.47088(12) 0.87330(10) 0.13085(8) 0.0194(2) Uani 1 1 d . . . . .
H2 H 0.424872 0.882180 0.082970 0.023 Uiso 1 1 calc R U . . .
C3 C 0.59179(12) 0.89523(10) 0.14288(8) 0.0187(2) Uani 1 1 d . . . . .
C4 C 0.28314(12) 0.83778(12) 0.15750(9) 0.0262(3) Uani 1 1 d . . . . .
H4A H 0.252242 0.835946 0.100472 0.039 Uiso 1 1 calc R U . . .
H4B H 0.286640 0.902029 0.194521 0.039 Uiso 1 1 calc R U . . .
H4C H 0.229244 0.773949 0.162936 0.039 Uiso 1 1 calc R U . . .
C5 C 0.64045(13) 0.94570(12) 0.08702(9) 0.0254(3) Uani 1 1 d . . . . .
H5A H 0.678191 0.904061 0.062520 0.038 Uiso 1 1 calc R U . . .
H5B H 0.700763 1.019198 0.119134 0.038 Uiso 1 1 calc R U . . .
H5C H 0.573939 0.946574 0.043185 0.038 Uiso 1 1 calc R U . . .
C6 C 0.39327(11) 0.79921(11) 0.30000(8) 0.0192(2) Uani 1 1 d . . . . .
C7 C 0.40618(12) 0.89120(11) 0.35781(8) 0.0216(3) Uani 1 1 d . . . . .
C8 C 0.35084(13) 0.87845(12) 0.41373(9) 0.0274(3) Uani 1 1 d . . . . .
H8 H 0.357234 0.940196 0.452136 0.033 Uiso 1 1 calc R U . . .
C9 C 0.28671(13) 0.77798(13) 0.41473(9) 0.0306(3) Uani 1 1 d . . . . .
C10 C 0.27931(13) 0.68881(12) 0.35872(9) 0.0285(3) Uani 1 1 d . . . . .
H10 H 0.238060 0.619883 0.360175 0.034 Uiso 1 1 calc R U . . .
C11 C 0.33050(12) 0.69706(11) 0.30025(8) 0.0236(3) Uani 1 1 d . . . . .
C12 C 0.47896(14) 1.00151(11) 0.36101(9) 0.0270(3) Uani 1 1 d . . . . .
H12A H 0.439908 1.012568 0.310072 0.041 Uiso 1 1 calc R U . . .
H12B H 0.560710 1.008870 0.366772 0.041 Uiso 1 1 calc R U . . .
H12C H 0.483725 1.054995 0.408263 0.041 Uiso 1 1 calc R U . . .
C13 C 0.22648(17) 0.76571(17) 0.47537(11) 0.0483(5) Uani 1 1 d . . . . .
H13A H 0.153614 0.698375 0.450572 0.072 Uiso 1 1 calc R U . . .
H13B H 0.204176 0.825794 0.489257 0.072 Uiso 1 1 calc R U . . .
H13C H 0.282646 0.765000 0.525537 0.072 Uiso 1 1 calc R U . . .
C14 C 0.31541(14) 0.59846(12) 0.23773(10) 0.0322(3) Uani 1 1 d . . . . .
H14A H 0.270581 0.595273 0.182252 0.048 Uiso 1 1 calc R U . . .
H14B H 0.270612 0.534767 0.247985 0.048 Uiso 1 1 calc R U . . .
H14C H 0.395212 0.601057 0.242187 0.048 Uiso 1 1 calc R U . . .
C15 C 0.79187(11) 0.91397(10) 0.21965(8) 0.0181(2) Uani 1 1 d . . . . .
C16 C 0.86665(12) 1.01881(11) 0.27356(8) 0.0217(3) Uani 1 1 d . . . . .
C17 C 0.99161(12) 1.05338(11) 0.29827(8) 0.0247(3) Uani 1 1 d . . . . .
H17 H 1.042932 1.124832 0.334135 0.030 Uiso 1 1 calc R U . . .
C18 C 1.04324(12) 0.98613(12) 0.27183(8) 0.0246(3) Uani 1 1 d . . . . .
C19 C 0.96660(12) 0.88249(11) 0.21860(8) 0.0221(3) Uani 1 1 d . . . . .
H19 H 1.000778 0.835720 0.200367 0.027 Uiso 1 1 calc R U . . .
C20 C 0.84126(12) 0.84484(10) 0.19106(8) 0.0190(2) Uani 1 1 d . . . . .
C21 C 0.81446(14) 1.09363(11) 0.30549(10) 0.0295(3) Uani 1 1 d . . . . .
H21A H 0.779420 1.118688 0.261771 0.044 Uiso 1 1 calc R U . . .
H21B H 0.878747 1.155115 0.352718 0.044 Uiso 1 1 calc R U . . .
H21C H 0.751394 1.055561 0.322679 0.044 Uiso 1 1 calc R U . . .
C22 C 1.17875(13) 1.02612(14) 0.29833(10) 0.0344(3) Uani 1 1 d . . . . .
H22A H 1.204794 1.066846 0.264273 0.052 Uiso 1 1 calc R U . . .
H22B H 1.200830 0.965028 0.291584 0.052 Uiso 1 1 calc R U . . .
H22C H 1.218555 1.072420 0.356332 0.052 Uiso 1 1 calc R U . . .
C23 C 0.75951(13) 0.73351(11) 0.13148(9) 0.0235(3) Uani 1 1 d . . . . .
H23A H 0.703623 0.737050 0.082622 0.035 Uiso 1 1 calc R U . . .
H23B H 0.713301 0.692732 0.157878 0.035 Uiso 1 1 calc R U . . .
H23C H 0.808266 0.698104 0.115064 0.035 Uiso 1 1 calc R U . . .
C24 C 0.67406(12) 0.30746(11) 0.13883(8) 0.0219(3) Uani 1 1 d . . . . .
C25 C 0.59493(13) 0.23378(11) 0.16088(9) 0.0254(3) Uani 1 1 d . . . . .
H25 H 0.600745 0.166910 0.153478 0.031 Uiso 1 1 calc R U . . .
C26 C 0.50844(13) 0.24415(11) 0.19224(9) 0.0238(3) Uani 1 1 d . . . . .
C27 C 0.74735(13) 0.26706(11) 0.09795(9) 0.0274(3) Uani 1 1 d . . . . .
H27A H 0.726144 0.270917 0.042249 0.041 Uiso 1 1 calc R U . . .
H27B H 0.729588 0.192654 0.094738 0.041 Uiso 1 1 calc R U . . .
H27C H 0.833751 0.311473 0.130381 0.041 Uiso 1 1 calc R U . . .
C28 C 0.42537(15) 0.14429(12) 0.19930(11) 0.0324(3) Uani 1 1 d . . . . .
H28A H 0.343189 0.119987 0.158520 0.049 Uiso 1 1 calc R U . . .
H28B H 0.424868 0.160324 0.254784 0.049 Uiso 1 1 calc R U . . .
H28C H 0.454269 0.087892 0.189163 0.049 Uiso 1 1 calc R U . . .
C29 C 0.76199(11) 0.46931(10) 0.11613(8) 0.0187(2) Uani 1 1 d . . . . .
C30 C 0.70903(12) 0.46186(10) 0.03419(8) 0.0198(2) Uani 1 1 d . . . . .
C31 C 0.78277(13) 0.51537(10) -0.00110(8) 0.0224(3) Uani 1 1 d . . . . .
H31 H 0.747713 0.510274 -0.056847 0.027 Uiso 1 1 calc R U . . .
C32 C 0.90637(13) 0.57607(11) 0.04308(9) 0.0233(3) Uani 1 1 d . . . . .
C33 C 0.95526(12) 0.58605(11) 0.12564(9) 0.0232(3) Uani 1 1 d . . . . .
H33 H 1.039084 0.628998 0.156900 0.028 Uiso 1 1 calc R U . . .
C34 C 0.88476(12) 0.53487(11) 0.16371(8) 0.0213(3) Uani 1 1 d . . . . .
C35 C 0.57532(12) 0.39702(11) -0.01515(9) 0.0258(3) Uani 1 1 d . . . . .
H35A H 0.553344 0.406267 -0.069063 0.039 Uiso 1 1 calc R U . . .
H35B H 0.529935 0.421440 0.014354 0.039 Uiso 1 1 calc R U . . .
H35C H 0.555757 0.321199 -0.022832 0.039 Uiso 1 1 calc R U . . .
C36 C 0.98454(14) 0.63195(12) 0.00279(10) 0.0313(3) Uani 1 1 d . . . . .
H36A H 0.940205 0.602967 -0.057153 0.047 Uiso 1 1 calc R U . . .
H36B H 1.058862 0.620219 0.016771 0.047 Uiso 1 1 calc R U . . .
H36C H 1.005195 0.708886 0.022660 0.047 Uiso 1 1 calc R U . . .
C37 C 0.93869(13) 0.54923(13) 0.25380(9) 0.0301(3) Uani 1 1 d . . . . .
H37A H 0.930236 0.479706 0.259727 0.045 Uiso 1 1 calc R U . . .
H37B H 0.896273 0.579272 0.282940 0.045 Uiso 1 1 calc R U . . .
H37C H 1.024608 0.598060 0.277283 0.045 Uiso 1 1 calc R U . . .
C38 C 0.39465(12) 0.33236(10) 0.23686(9) 0.0218(3) Uani 1 1 d . . . . .
C39 C 0.28222(13) 0.30170(11) 0.17366(9) 0.0253(3) Uani 1 1 d . . . . .
C40 C 0.18572(14) 0.30273(12) 0.19529(10) 0.0311(3) Uani 1 1 d . . . . .
H40 H 0.108839 0.281036 0.152917 0.037 Uiso 1 1 calc R U . . .
C41 C 0.19852(15) 0.33448(12) 0.27686(11) 0.0340(3) Uani 1 1 d . . . . .
C42 C 0.31059(16) 0.36448(13) 0.33804(10) 0.0340(3) Uani 1 1 d . . . . .
H42 H 0.320020 0.386092 0.394068 0.041 Uiso 1 1 calc R U . . .
C43 C 0.41020(14) 0.36394(12) 0.31986(9) 0.0279(3) Uani 1 1 d . . . . .
C44 C 0.26642(14) 0.26905(13) 0.08457(9) 0.0325(3) Uani 1 1 d . . . . .
H44A H 0.184053 0.255152 0.049530 0.049 Uiso 1 1 calc R U . . .
H44B H 0.280167 0.204002 0.070217 0.049 Uiso 1 1 calc R U . . .
H44C H 0.324753 0.326776 0.076000 0.049 Uiso 1 1 calc R U . . .
C45 C 0.09318(18) 0.33934(16) 0.29835(15) 0.0512(5) Uani 1 1 d . . . . .
H45A H 0.080574 0.402240 0.290302 0.077 Uiso 1 1 calc R U . . .
H45B H 0.110791 0.344514 0.356047 0.077 Uiso 1 1 calc R U . . .
H45C H 0.019977 0.274419 0.262605 0.077 Uiso 1 1 calc R U . . .
C46 C 0.53060(16) 0.39469(15) 0.38750(10) 0.0388(4) Uani 1 1 d . . . . .
H46A H 0.554449 0.334694 0.379852 0.058 Uiso 1 1 calc R U . . .
H46B H 0.523914 0.412231 0.441057 0.058 Uiso 1 1 calc R U . . .
H46C H 0.591744 0.457146 0.385562 0.058 Uiso 1 1 calc R U . . .
C47 C 0.66604(11) 0.64595(10) 0.30188(7) 0.0169(2) Uani 1 1 d . . . . .
C48 C 0.77178(13) 0.80141(11) 0.42991(8) 0.0233(3) Uani 1 1 d . . . . .
C49 C 0.90101(13) 0.81763(13) 0.43979(10) 0.0341(3) Uani 1 1 d . . . . .
H49A H 0.904444 0.747781 0.424033 0.051 Uiso 1 1 calc R U . . .
H49B H 0.956126 0.858859 0.497384 0.051 Uiso 1 1 calc R U . . .
H49C H 0.925218 0.856630 0.404298 0.051 Uiso 1 1 calc R U . . .
C50 C 0.72994(15) 0.73952(12) 0.48377(9) 0.0325(3) Uani 1 1 d . . . . .
H50A H 0.646465 0.728767 0.475342 0.049 Uiso 1 1 calc R U . . .
H50B H 0.782678 0.780355 0.541865 0.049 Uiso 1 1 calc R U . . .
H50C H 0.733890 0.669834 0.468575 0.049 Uiso 1 1 calc R U . . .
C51 C 0.76681(16) 0.91072(12) 0.45439(9) 0.0336(3) Uani 1 1 d . . . . .
H51A H 0.791827 0.949780 0.419142 0.050 Uiso 1 1 calc R U . . .
H51B H 0.821440 0.951750 0.512103 0.050 Uiso 1 1 calc R U . . .
H51C H 0.683978 0.900581 0.447590 0.050 Uiso 1 1 calc R U . . .
C1_1 C 0.0816(5) 0.5567(4) 0.5628(3) 0.0206(9) Uani 0.5 1 d D . P A -2
C2_1 C -0.0115(5) 0.5790(4) 0.5155(4) 0.0270(12) Uani 0.5 1 d D . P A -2
H2_1 H -0.012628 0.647078 0.534173 0.032 Uiso 0.5 1 calc R U P A -2
C3_1 C -0.1000(6) 0.5041(5) 0.4432(4) 0.0282(12) Uani 0.5 1 d D . P A -2
H3_1 H -0.161659 0.520950 0.412295 0.034 Uiso 0.5 1 calc R U P A -2
C4_1 C -0.1014(5) 0.4043(5) 0.4142(3) 0.0285(11) Uani 0.5 1 d D . P A -2
H4_1 H -0.163106 0.352418 0.363795 0.034 Uiso 0.5 1 calc R U P A -2
C5_1 C -0.0101(6) 0.3817(4) 0.4606(4) 0.0274(11) Uani 0.5 1 d D . P A -2
H5_1 H -0.009819 0.313346 0.441495 0.033 Uiso 0.5 1 calc R U P A -2
C6_1 C 0.0801(6) 0.4567(5) 0.5339(4) 0.0232(11) Uani 0.5 1 d D . P A -2
H6_1 H 0.141441 0.439287 0.564694 0.028 Uiso 0.5 1 calc R U P A -2
C7_1 C 0.1800(3) 0.6397(2) 0.64213(19) 0.0286(6) Uani 0.5 1 d . . P A -2
H7A_1 H 0.226355 0.701551 0.630679 0.043 Uiso 0.5 1 calc R U P A -2
H7B_1 H 0.234040 0.608925 0.667557 0.043 Uiso 0.5 1 calc R U P A -2
H7C_1 H 0.143761 0.662478 0.679812 0.043 Uiso 0.5 1 calc R U P A -2
C1_2 C -0.0528(3) 0.0400(3) 0.0135(2) 0.0215(6) Uani 0.5 1 d D . P B -1
C2_2 C 0.0043(4) 0.0042(3) 0.0721(2) 0.0245(8) Uani 0.5 1 d D . P B -1
H2_2 H -0.006904 0.014547 0.122540 0.029 Uiso 0.5 1 calc R U P B -1
C3_2 C 0.0772(4) -0.0462(3) 0.0584(2) 0.0301(8) Uani 0.5 1 d D . P B -1
H3_2 H 0.115476 -0.070565 0.099229 0.036 Uiso 0.5 1 calc R U P B -1
C4_2 C 0.0945(4) -0.0614(3) -0.0148(2) 0.0283(7) Uani 0.5 1 d D . P B -1
H4_2 H 0.144895 -0.095884 -0.024238 0.034 Uiso 0.5 1 calc R U P B -1
C5_2 C 0.0383(4) -0.0263(3) -0.0741(2) 0.0287(7) Uani 0.5 1 d D . P B -1
H5_2 H 0.050147 -0.036434 -0.124425 0.034 Uiso 0.5 1 calc R U P B -1
C6_2 C -0.0352(4) 0.0238(3) -0.0600(2) 0.0243(8) Uani 0.5 1 d D . P B -1
H6_2 H -0.074258 0.047427 -0.101070 0.029 Uiso 0.5 1 calc R U P B -1
C7_2 C -0.1317(3) 0.0946(3) 0.0298(2) 0.0281(6) Uani 0.5 1 d . . P B -1
H7A_2 H -0.106082 0.163334 0.020617 0.042 Uiso 0.5 1 calc R U P B -1
H7B_2 H -0.124562 0.106990 0.086918 0.042 Uiso 0.5 1 calc R U P B -1
H7C_2 H -0.216045 0.049235 -0.007682 0.042 Uiso 0.5 1 calc R U P B -1

loop_
_atom_site_aniso_label
_atom_site_aniso_U_11
_atom_site_aniso_U_22
_atom_site_aniso_U_33
_atom_site_aniso_U_23
_atom_site_aniso_U_13
_atom_site_aniso_U_12
Zn1 0.01701(9) 0.01869(9) 0.01747(8) 0.00804(7) 0.00658(6) 0.00926(7)
Zn2 0.01877(9) 0.01544(8) 0.02061(9) 0.00628(7) 0.00789(7) 0.00761(7)
O1 0.0193(4) 0.0190(4) 0.0163(4) 0.0070(3) 0.0052(3) 0.0095(4)
O2 0.0234(5) 0.0191(4) 0.0197(4) 0.0074(4) 0.0038(4) 0.0115(4)
N1 0.0170(5) 0.0203(5) 0.0187(5) 0.0074(4) 0.0072(4) 0.0089(4)
N2 0.0184(5) 0.0169(5) 0.0190(5) 0.0066(4) 0.0081(4) 0.0084(4)
N3 0.0182(5) 0.0175(5) 0.0225(5) 0.0067(4) 0.0079(4) 0.0079(4)
N4 0.0215(5) 0.0184(5) 0.0235(5) 0.0088(4) 0.0095(4) 0.0082(4)
N5 0.0205(5) 0.0186(5) 0.0164(5) 0.0062(4) 0.0046(4) 0.0096(4)
C1 0.0179(6) 0.0164(6) 0.0181(6) 0.0029(5) 0.0036(5) 0.0070(5)
C2 0.0221(6) 0.0195(6) 0.0165(6) 0.0067(5) 0.0047(5) 0.0105(5)
C3 0.0241(6) 0.0147(6) 0.0181(6) 0.0049(5) 0.0083(5) 0.0091(5)
C4 0.0207(7) 0.0344(8) 0.0243(7) 0.0113(6) 0.0059(5) 0.0139(6)
C5 0.0297(7) 0.0276(7) 0.0261(7) 0.0151(6) 0.0137(6) 0.0141(6)
C6 0.0152(6) 0.0250(6) 0.0186(6) 0.0085(5) 0.0058(5) 0.0096(5)
C7 0.0182(6) 0.0262(7) 0.0204(6) 0.0076(5) 0.0062(5) 0.0105(5)
C8 0.0241(7) 0.0357(8) 0.0217(6) 0.0063(6) 0.0100(5) 0.0129(6)
C9 0.0221(7) 0.0438(9) 0.0240(7) 0.0119(6) 0.0114(6) 0.0089(6)
C10 0.0209(7) 0.0312(8) 0.0293(7) 0.0133(6) 0.0093(6) 0.0046(6)
C11 0.0181(6) 0.0264(7) 0.0247(7) 0.0094(5) 0.0071(5) 0.0080(5)
C12 0.0314(7) 0.0245(7) 0.0248(7) 0.0070(6) 0.0105(6) 0.0124(6)
C13 0.0419(10) 0.0601(12) 0.0374(9) 0.0132(8) 0.0268(8) 0.0068(9)
C14 0.0323(8) 0.0222(7) 0.0391(8) 0.0078(6) 0.0171(7) 0.0067(6)
C15 0.0189(6) 0.0197(6) 0.0182(6) 0.0080(5) 0.0089(5) 0.0085(5)
C16 0.0240(7) 0.0198(6) 0.0207(6) 0.0048(5) 0.0099(5) 0.0086(5)
C17 0.0227(7) 0.0233(7) 0.0198(6) 0.0019(5) 0.0070(5) 0.0045(5)
C18 0.0196(6) 0.0339(7) 0.0186(6) 0.0081(5) 0.0075(5) 0.0095(6)
C19 0.0236(7) 0.0285(7) 0.0211(6) 0.0105(5) 0.0121(5) 0.0149(6)
C20 0.0226(6) 0.0197(6) 0.0185(6) 0.0082(5) 0.0104(5) 0.0100(5)
C21 0.0285(7) 0.0202(7) 0.0353(8) 0.0012(6) 0.0141(6) 0.0085(6)
C22 0.0204(7) 0.0473(9) 0.0282(7) 0.0057(7) 0.0081(6) 0.0113(7)
C23 0.0257(7) 0.0194(6) 0.0273(7) 0.0055(5) 0.0137(6) 0.0102(5)
C24 0.0214(6) 0.0201(6) 0.0244(6) 0.0066(5) 0.0075(5) 0.0108(5)
C25 0.0276(7) 0.0174(6) 0.0344(7) 0.0100(6) 0.0129(6) 0.0115(5)
C26 0.0244(7) 0.0195(6) 0.0276(7) 0.0109(5) 0.0091(5) 0.0085(5)
C27 0.0300(7) 0.0213(7) 0.0366(8) 0.0093(6) 0.0166(6) 0.0143(6)
C28 0.0343(8) 0.0216(7) 0.0498(9) 0.0189(7) 0.0220(7) 0.0124(6)
C29 0.0192(6) 0.0164(6) 0.0223(6) 0.0052(5) 0.0089(5) 0.0095(5)
C30 0.0208(6) 0.0153(6) 0.0211(6) 0.0023(5) 0.0064(5) 0.0091(5)
C31 0.0282(7) 0.0193(6) 0.0202(6) 0.0049(5) 0.0092(5) 0.0118(5)
C32 0.0263(7) 0.0192(6) 0.0293(7) 0.0078(5) 0.0154(6) 0.0116(5)
C33 0.0171(6) 0.0215(6) 0.0295(7) 0.0068(5) 0.0084(5) 0.0081(5)
C34 0.0192(6) 0.0217(6) 0.0228(6) 0.0065(5) 0.0069(5) 0.0103(5)
C35 0.0225(7) 0.0220(7) 0.0244(7) 0.0032(5) 0.0031(5) 0.0075(5)
C36 0.0337(8) 0.0297(8) 0.0369(8) 0.0140(6) 0.0209(7) 0.0128(6)
C37 0.0211(7) 0.0378(8) 0.0258(7) 0.0119(6) 0.0043(6) 0.0091(6)
C38 0.0237(7) 0.0166(6) 0.0289(7) 0.0108(5) 0.0135(5) 0.0080(5)
C39 0.0242(7) 0.0182(6) 0.0330(7) 0.0103(5) 0.0109(6) 0.0075(5)
C40 0.0243(7) 0.0243(7) 0.0479(9) 0.0166(7) 0.0150(7) 0.0102(6)
C41 0.0363(8) 0.0255(7) 0.0566(10) 0.0218(7) 0.0311(8) 0.0158(7)
C42 0.0463(9) 0.0301(8) 0.0390(8) 0.0174(7) 0.0294(7) 0.0171(7)
C43 0.0326(8) 0.0248(7) 0.0304(7) 0.0135(6) 0.0164(6) 0.0105(6)
C44 0.0285(8) 0.0329(8) 0.0297(8) 0.0087(6) 0.0055(6) 0.0116(6)
C45 0.0502(11) 0.0472(11) 0.0881(15) 0.0361(11) 0.0503(11) 0.0292(9)
C46 0.0410(9) 0.0471(10) 0.0261(8) 0.0148(7) 0.0131(7) 0.0138(8)
C47 0.0155(6) 0.0195(6) 0.0177(6) 0.0082(5) 0.0071(5) 0.0078(5)
C48 0.0263(7) 0.0213(6) 0.0172(6) 0.0050(5) 0.0029(5) 0.0097(5)
C49 0.0235(7) 0.0315(8) 0.0337(8) 0.0060(6) 0.0005(6) 0.0076(6)
C50 0.0437(9) 0.0303(8) 0.0176(6) 0.0071(6) 0.0085(6) 0.0119(7)
C51 0.0437(9) 0.0234(7) 0.0240(7) 0.0016(6) 0.0042(6) 0.0146(7)
C1_1 0.025(2) 0.020(3) 0.017(2) 0.0065(18) 0.0095(19) 0.010(2)
C2_1 0.035(3) 0.030(3) 0.028(4) 0.015(3) 0.016(3) 0.021(3)
C3_1 0.028(2) 0.039(4) 0.029(3) 0.020(3) 0.013(2) 0.020(3)
C4_1 0.027(3) 0.031(3) 0.021(3) 0.0079(19) 0.007(2) 0.007(2)
C5_1 0.031(2) 0.026(2) 0.023(3) 0.007(2) 0.009(2) 0.012(2)
C6_1 0.029(3) 0.021(3) 0.023(3) 0.008(2) 0.010(3) 0.016(2)
C7_1 0.0330(17) 0.0252(14) 0.0252(16) 0.0077(13) 0.0082(15) 0.0123(13)
C1_2 0.0195(16) 0.0177(14) 0.0298(16) 0.0096(12) 0.0107(13) 0.0089(12)
C2_2 0.029(3) 0.031(2) 0.0242(18) 0.0144(17) 0.0126(17) 0.0197(16)
C3_2 0.033(2) 0.0326(19) 0.0297(16) 0.0135(13) 0.0086(16) 0.0210(16)
C4_2 0.031(2) 0.0267(18) 0.0334(17) 0.0093(14) 0.0143(16) 0.0182(15)
C5_2 0.031(2) 0.0323(19) 0.0268(17) 0.0104(13) 0.0155(15) 0.0142(15)
C6_2 0.023(2) 0.034(3) 0.0261(19) 0.0183(19) 0.0112(16) 0.0178(16)
C7_2 0.0283(16) 0.0323(17) 0.0347(17) 0.0201(14) 0.0166(13) 0.0162(14)

loop_
_atom_type_symbol
_atom_type_description
_atom_type_scat_dispersion_real
_atom_type_scat_dispersion_imag
_atom_type_scat_source
C C 0.0181 0.0091 'International Tables Vol C Tables 4.2.6.8 and 6.1.1.4'
H H 0.0000 0.0000 'International Tables Vol C Tables 4.2.6.8 and 6.1.1.4'
N N 0.0311 0.0180 'International Tables Vol C Tables 4.2.6.8 and 6.1.1.4'
O O 0.0492 0.0322 'International Tables Vol C Tables 4.2.6.8 and 6.1.1.4'
Zn Zn -1.5491 0.6778 'International Tables Vol C Tables 4.2.6.8 and 6.1.1.4'

loop_
_geom_angle_atom_site_label_1
_geom_angle_atom_site_label_2
_geom_angle_atom_site_label_3
_geom_angle
_geom_angle_site_symmetry_1
_geom_angle_site_symmetry_3
_geom_angle_publ_flag
N5 Zn1 N1 133.05(5) . . ?
N5 Zn1 N2 127.26(5) . . ?
N1 Zn1 N2 98.05(4) . . ?
N5 Zn1 C47 29.38(4) . . ?
N1 Zn1 C47 132.68(4) . . ?
N2 Zn1 C47 123.97(4) . . ?
N3 Zn2 N4 99.69(5) . . ?
N3 Zn2 O1 127.00(4) . . ?
N4 Zn2 O1 125.99(4) . . ?
N3 Zn2 O2 120.39(4) . . ?
N4 Zn2 O2 115.79(4) . . ?
O1 Zn2 O2 65.82(3) . . ?
N3 Zn2 C47 131.48(4) . . ?
N4 Zn2 C47 127.14(4) . . ?
O1 Zn2 C47 33.50(4) . . ?
O2 Zn2 C47 32.32(4) . . ?
C47 O1 Zn2 88.76(7) . . ?
C47 O2 Zn2 88.85(7) . . ?
C1 N1 C6 120.00(10) . . ?
C1 N1 Zn1 120.38(9) . . ?
C6 N1 Zn1 119.51(8) . . ?
C3 N2 C15 121.28(11) . . ?
C3 N2 Zn1 121.13(9) . . ?
C15 N2 Zn1 117.50(8) . . ?
C24 N3 C29 117.32(11) . . ?
C24 N3 Zn2 119.35(9) . . ?
C29 N3 Zn2 123.32(8) . . ?
C26 N4 C38 119.10(11) . . ?
C26 N4 Zn2 119.83(9) . . ?
C38 N4 Zn2 121.03(8) . . ?
C47 N5 C48 122.70(10) . . ?
C47 N5 Zn1 105.80(8) . . ?
C48 N5 Zn1 131.34(9) . . ?
N1 C1 C2 124.31(12) . . ?
N1 C1 C4 119.21(11) . . ?
C2 C1 C4 116.48(11) . . ?
C3 C2 C1 128.87(12) . . ?
N2 C3 C2 123.43(12) . . ?
N2 C3 C5 119.13(12) . . ?
C2 C3 C5 117.44(11) . . ?
C11 C6 C7 120.93(12) . . ?
C11 C6 N1 119.72(12) . . ?
C7 C6 N1 119.22(12) . . ?
C8 C7 C6 118.47(13) . . ?
C8 C7 C12 120.13(13) . . ?
C6 C7 C12 121.40(12) . . ?
C9 C8 C7 121.81(14) . . ?
C10 C9 C8 118.28(13) . . ?
C10 C9 C13 120.66(15) . . ?
C8 C9 C13 121.06(15) . . ?
C9 C10 C11 122.14(14) . . ?
C10 C11 C6 118.31(13) . . ?
C10 C11 C14 120.72(13) . . ?
C6 C11 C14 120.94(12) . . ?
C16 C15 C20 120.84(12) . . ?
C16 C15 N2 119.33(11) . . ?
C20 C15 N2 119.54(11) . . ?
C17 C16 C15 118.58(12) . . ?
C17 C16 C21 120.13(12) . . ?
C15 C16 C21 121.29(12) . . ?
C18 C17 C16 121.85(13) . . ?
C19 C18 C17 118.16(12) . . ?
C19 C18 C22 121.01(13) . . ?
C17 C18 C22 120.80(13) . . ?
C18 C19 C20 122.12(12) . . ?
C19 C20 C15 118.43(12) . . ?
C19 C20 C23 121.46(12) . . ?
C15 C20 C23 120.11(12) . . ?
N3 C24 C25 124.67(12) . . ?
N3 C24 C27 118.76(12) . . ?
C25 C24 C27 116.56(12) . . ?
C24 C25 C26 129.70(12) . . ?
N4 C26 C25 124.32(12) . . ?
N4 C26 C28 118.98(12) . . ?
C25 C26 C28 116.70(12) . . ?
C30 C29 C34 120.99(12) . . ?
C30 C29 N3 119.04(11) . . ?
C34 C29 N3 119.97(11) . . ?
C31 C30 C29 118.53(12) . . ?
C31 C30 C35 120.57(12) . . ?
C29 C30 C35 120.90(12) . . ?
C32 C31 C30 121.79(12) . . ?
C31 C32 C33 118.26(12) . . ?
C31 C32 C36 120.64(13) . . ?
C33 C32 C36 121.09(13) . . ?
C32 C33 C34 121.89(12) . . ?
C33 C34 C29 118.34(12) . . ?
C33 C34 C37 121.07(12) . . ?
C29 C34 C37 120.59(12) . . ?
C43 C38 C39 121.06(13) . . ?
C43 C38 N4 120.05(12) . . ?
C39 C38 N4 118.86(12) . . ?
C40 C39 C38 118.35(14) . . ?
C40 C39 C44 120.83(14) . . ?
C38 C39 C44 120.82(13) . . ?
C41 C40 C39 121.94(15) . . ?
C42 C41 C40 118.49(14) . . ?
C42 C41 C45 120.88(16) . . ?
C40 C41 C45 120.60(17) . . ?
C41 C42 C43 121.99(15) . . ?
C42 C43 C38 118.16(14) . . ?
C42 C43 C46 121.00(14) . . ?
C38 C43 C46 120.83(13) . . ?
O2 C47 N5 127.25(11) . . ?
O2 C47 O1 116.56(11) . . ?
N5 C47 O1 116.19(11) . . ?
O2 C47 Zn2 58.83(6) . . ?
N5 C47 Zn2 173.89(9) . . ?
O1 C47 Zn2 57.73(6) . . ?
O2 C47 Zn1 171.22(9) . . ?
N5 C47 Zn1 44.82(6) . . ?
O1 C47 Zn1 71.50(6) . . ?
Zn2 C47 Zn1 129.16(5) . . ?
N5 C48 C49 110.56(11) . . ?
N5 C48 C51 106.14(11) . . ?
C49 C48 C51 109.28(12) . . ?
N5 C48 C50 110.26(11) . . ?
C49 C48 C50 111.10(12) . . ?
C51 C48 C50 109.37(12) . . ?
C6_1 C1_1 C2_1 118.0(5) . . ?
C6_1 C1_1 C7_1 121.0(4) . . ?
C2_1 C1_1 C7_1 121.0(5) . . ?
C3_1 C2_1 C1_1 121.0(4) . . ?
C2_1 C3_1 C4_1 121.1(4) . . ?
C3_1 C4_1 C5_1 118.3(4) . . ?
C6_1 C5_1 C4_1 121.4(4) . . ?
C5_1 C6_1 C1_1 120.3(4) . . ?
C2_2 C1_2 C6_2 118.4(3) . . ?
C2_2 C1_2 C7_2 120.2(3) . . ?
C6_2 C1_2 C7_2 121.4(3) . . ?
C3_2 C2_2 C1_2 121.1(4) . . ?
C2_2 C3_2 C4_2 119.9(4) . . ?
C5_2 C4_2 C3_2 120.0(4) . . ?
C4_2 C5_2 C6_2 119.7(4) . . ?
C5_2 C6_2 C1_2 120.9(4) . . ?

loop_
_geom_bond_atom_site_label_1
_geom_bond_atom_site_label_2
_geom_bond_distance
_geom_bond_site_symmetry_2
_geom_bond_publ_flag
Zn1 N5 1.8996(10) . ?
Zn1 N1 1.9342(11) . ?
Zn1 N2 1.9464(11) . ?
Zn1 C47 2.5931(12) . ?
Zn2 N3 1.9486(11) . ?
Zn2 N4 1.9539(11) . ?
Zn2 O1 2.0267(9) . ?
Zn2 O2 2.0509(9) . ?
Zn2 C47 2.3963(13) . ?
O1 C47 1.3231(15) . ?
O2 C47 1.2814(15) . ?
N1 C1 1.3310(16) . ?
N1 C6 1.4384(16) . ?
N2 C3 1.3271(16) . ?
N2 C15 1.4351(16) . ?
N3 C24 1.3323(17) . ?
N3 C29 1.4382(16) . ?
N4 C26 1.3265(17) . ?
N4 C38 1.4359(17) . ?
N5 C47 1.3221(16) . ?
N5 C48 1.4762(16) . ?
C1 C2 1.4069(18) . ?
C1 C4 1.5097(18) . ?
C2 C3 1.4024(18) . ?
C3 C5 1.5112(17) . ?
C6 C11 1.3990(19) . ?
C6 C7 1.4031(18) . ?
C7 C8 1.3966(19) . ?
C7 C12 1.5034(19) . ?
C8 C9 1.389(2) . ?
C9 C10 1.387(2) . ?
C9 C13 1.514(2) . ?
C10 C11 1.3962(19) . ?
C11 C14 1.503(2) . ?
C15 C16 1.3992(18) . ?
C15 C20 1.4031(17) . ?
C16 C17 1.3947(19) . ?
C16 C21 1.5125(18) . ?
C17 C18 1.392(2) . ?
C18 C19 1.388(2) . ?
C18 C22 1.5104(19) . ?
C19 C20 1.3923(18) . ?
C20 C23 1.5017(18) . ?
C24 C25 1.4045(19) . ?
C24 C27 1.5137(18) . ?
C25 C26 1.4051(19) . ?
C26 C28 1.5137(19) . ?
C29 C30 1.3992(18) . ?
C29 C34 1.4017(18) . ?
C30 C31 1.3935(19) . ?
C30 C35 1.5074(18) . ?
C31 C32 1.392(2) . ?
C32 C33 1.393(2) . ?
C32 C36 1.5124(19) . ?
C33 C34 1.3932(19) . ?
C34 C37 1.5076(19) . ?
C38 C43 1.401(2) . ?
C38 C39 1.402(2) . ?
C39 C40 1.392(2) . ?
C39 C44 1.507(2) . ?
C40 C41 1.387(2) . ?
C41 C42 1.385(2) . ?
C41 C45 1.513(2) . ?
C42 C43 1.397(2) . ?
C43 C46 1.507(2) . ?
C48 C49 1.531(2) . ?
C48 C51 1.5311(19) . ?
C48 C50 1.531(2) . ?
C1_1 C6_1 1.382(5) . ?
C1_1 C2_1 1.410(6) . ?
C1_1 C7_1 1.506(5) . ?
C2_1 C3_1 1.364(6) . ?
C3_1 C4_1 1.379(6) . ?
C4_1 C5_1 1.389(7) . ?
C5_1 C6_1 1.382(5) . ?
C1_2 C2_2 1.383(5) . ?
C1_2 C6_2 1.391(5) . ?
C1_2 C7_2 1.500(5) . ?
C2_2 C3_2 1.378(5) . ?
C3_2 C4_2 1.385(5) . ?
C4_2 C5_2 1.381(5) . ?
C5_2 C6_2 1.385(5) . ?
